data_1503091
loop_
_publ_author_name
'Saha, Sukdeb'
'Ghosh, Amrita'
'Mahato, Prasenjit'
'Mishra, Sandhya'
'Mishra, Sanjiv K.'
'Suresh, E.'
'Das, Satyabrata'
'Das, Amitava'

_publ_section_title
;
 Specific recognition and sensing of CN- in sodium cyanide solution.
;
_journal_issue 15
_journal_name_full 'Organic letters'
_journal_page_first 3406
_journal_page_last 3409
_journal_paper_doi 10.1021/ol101281x
_journal_volume 12
_journal_year 2010
_chemical_formula_sum 'C25 H16 Fe N2 O2'
_chemical_formula_weight 432.25
_chemical_name_systematic
; 
 ? 
;
_space_group_IT_number 60
_symmetry_cell_setting orthorhombic
_symmetry_space_group_name_Hall '-P 2n 2ab'
_symmetry_space_group_name_H-M 'P b c n'
_atom_sites_solution_hydrogens geom
_atom_sites_solution_primary direct
_atom_sites_solution_secondary difmap
_audit_creation_method SHELXL-97
_cell_angle_alpha 90.00
_cell_angle_beta 90.00
_cell_angle_gamma 90.00
_cell_formula_units_Z 8
_cell_length_a 27.672(5)
_cell_length_b 10.248(2)
_cell_length_c 13.417(3)
_cell_measurement_reflns_used 5436
_cell_measurement_temperature 295(2)
_cell_measurement_theta_max 28.12
_cell_measurement_theta_min 2.50
_cell_volume 3804.8(13)
_computing_cell_refinement 'BRUKER SMART'
_computing_data_collection 'BRUKER SMART'
_computing_data_reduction 'BRUKER SAINT'
_computing_molecular_graphics ORTEP
_computing_structure_refinement 'SHELXL-97 (Sheldrick, 1997)'
_computing_structure_solution 'SHELXS-97 (Sheldrick, 1990)'
_diffrn_ambient_temperature 295(2)
_diffrn_measured_fraction_theta_full 0.879
_diffrn_measured_fraction_theta_max 0.879
_diffrn_measurement_device_type 'BRUKER SMART APEX CCD DIFFRACTOMETER'
_diffrn_measurement_method 'OMEGA-PHI SCAN'
_diffrn_radiation_monochromator graphite
_diffrn_radiation_source 'fine-focus sealed tube'
_diffrn_radiation_type MoK\a
_diffrn_radiation_wavelength 0.71073
_diffrn_reflns_av_R_equivalents 0.0283
_diffrn_reflns_av_sigmaI/netI 0.0194
_diffrn_reflns_limit_h_max 35
_diffrn_reflns_limit_h_min -36
_diffrn_reflns_limit_k_max 13
_diffrn_reflns_limit_k_min -13
_diffrn_reflns_limit_l_max 17
_diffrn_reflns_limit_l_min -17
_diffrn_reflns_number 30419
_diffrn_reflns_theta_full 28.29
_diffrn_reflns_theta_max 28.29
_diffrn_reflns_theta_min 1.47
_exptl_absorpt_coefficient_mu 0.818
_exptl_absorpt_correction_T_max 0.8405
_exptl_absorpt_correction_T_min 0.6756
_exptl_absorpt_correction_type multi-scan
_exptl_absorpt_process_details 'BRUKER SADABS'
_exptl_crystal_colour 'WINE RED'
_exptl_crystal_density_diffrn 1.509
_exptl_crystal_density_method 'not measured'
_exptl_crystal_description BLOCKS
_exptl_crystal_F_000 1776
_exptl_crystal_size_max 0.52
_exptl_crystal_size_mid 0.34
_exptl_crystal_size_min 0.22
_refine_diff_density_max 0.364
_refine_diff_density_min -0.204
_refine_diff_density_rms 0.058
_refine_ls_extinction_method none
_refine_ls_goodness_of_fit_ref 1.044
_refine_ls_hydrogen_treatment mixed
_refine_ls_matrix_type full
_refine_ls_number_parameters 335
_refine_ls_number_reflns 4629
_refine_ls_number_restraints 0
_refine_ls_restrained_S_all 1.044
_refine_ls_R_factor_all 0.0466
_refine_ls_R_factor_gt 0.0382
_refine_ls_shift/su_max 0.001
_refine_ls_shift/su_mean 0.000
_refine_ls_structure_factor_coef Fsqd
_refine_ls_weighting_details 'calc w=1/[\s^2^(Fo^2^)+(0.0691P)^2^+0.6954P] where P=(Fo^2^+2Fc^2^)/3'
_refine_ls_weighting_scheme calc
_refine_ls_wR_factor_gt 0.1032
_refine_ls_wR_factor_ref 0.1105
_reflns_number_gt 3869
_reflns_number_total 4629
_reflns_threshold_expression >2sigma(I)
_cod_data_source_file ol101281x_si_002.cif
_cod_data_source_block 148ssb
_cod_depositor_comments
;
The following automatic conversions were performed:

'_symmetry_cell_setting' value 'Orthorhombic' changed to
'orthorhombic' according to
/home/saulius/struct/CIF-dictionaries/cif_core.dic dictionary named
'cif_core.dic' version 2.4.2 from
2011-04-26.

'_exptl_absorpt_correction_type' value 'MULTI-SCAN'
changed to 'multi-scan' according to
/home/saulius/struct/CIF-dictionaries/cif_core.dic dictionary named
'cif_core.dic' version 2.4.2 from 2011-04-26.

Automatic conversion script
Id: cif_fix_values 1715 2011-07-08 13:25:40Z adriana 
;
_cod_original_cell_volume 3804.6(13)
_cod_original_sg_symbol_H-M Pbcn
_cod_database_code 1503091

loop_
_symmetry_equiv_pos_as_xyz
'x, y, z'
'-x+1/2, -y+1/2, z+1/2'
'-x, y, -z+1/2'
'x+1/2, -y+1/2, -z'
'-x, -y, -z'
'x-1/2, y-1/2, -z-1/2'
'x, -y, z-1/2'
'-x-1/2, y-1/2, z'

loop_
_atom_site_label
_atom_site_type_symbol
_atom_site_fract_x
_atom_site_fract_y
_atom_site_fract_z
_atom_site_U_iso_or_equiv
_atom_site_adp_type
_atom_site_occupancy
_atom_site_calc_flag
Fe1 Fe 0.329699(8) 1.07585(2) 0.334260(18) 0.04059(11) Uani 1 d
O1 O 0.43751(6) 0.53538(17) 0.34097(10) 0.0664(4) Uani 1 d
O2 O 0.40614(6) 0.28551(13) 0.68618(9) 0.0576(3) Uani 1 d
N2 N 0.35746(5) 0.70568(14) 0.38214(10) 0.0422(3) Uani 1 d
N1 N 0.29735(5) 0.76474(15) 0.48513(11) 0.0497(3) Uani 1 d
C1 C 0.50346(7) 0.3396(2) 0.39736(15) 0.0557(5) Uani 1 d
C2 C 0.53271(8) 0.2389(3) 0.42691(19) 0.0696(6) Uani 1 d
C3 C 0.52397(9) 0.1750(3) 0.5158(2) 0.0774(7) Uani 1 d
C4 C 0.48624(8) 0.2116(2) 0.57531(18) 0.0640(5) Uani 1 d
C5 C 0.45597(6) 0.31236(17) 0.54603(13) 0.0461(4) Uani 1 d
C6 C 0.46437(6) 0.37664(18) 0.45582(13) 0.0454(4) Uani 1 d
C7 C 0.41441(7) 0.34863(17) 0.61052(12) 0.0451(4) Uani 1 d
C8 C 0.38370(6) 0.45927(17) 0.57992(12) 0.0431(4) Uani 1 d
C9 C 0.39204(6) 0.52245(16) 0.48820(11) 0.0404(3) Uani 1 d
C10 C 0.43197(6) 0.48252(17) 0.42157(12) 0.0453(4) Uani 1 d
C11 C 0.34583(8) 0.49848(19) 0.64239(14) 0.0517(4) Uani 1 d
C12 C 0.31538(8) 0.5987(2) 0.61711(15) 0.0543(5) Uani 1 d
C13 C 0.32272(6) 0.66244(18) 0.52638(13) 0.0447(4) Uani 1 d
C14 C 0.36065(6) 0.62352(16) 0.46314(11) 0.0408(3) Uani 1 d
C15 C 0.31937(6) 0.78823(16) 0.39933(13) 0.0435(4) Uani 1 d
C16 C 0.30412(7) 0.89023(18) 0.33105(12) 0.0452(4) Uani 1 d
C17 C 0.26606(7) 0.98187(19) 0.35093(16) 0.0517(4) Uani 1 d
C18 C 0.26332(7) 1.06859(19) 0.26974(16) 0.0557(5) Uani 1 d
C19 C 0.29886(8) 1.0331(2) 0.19940(15) 0.0567(5) Uani 1 d
C20 C 0.32442(8) 0.92347(17) 0.23670(14) 0.0499(4) Uani 1 d
C21 C 0.37487(8) 1.0905(2) 0.45343(18) 0.0625(5) Uani 1 d
C22 C 0.33786(8) 1.1835(2) 0.46058(17) 0.0626(5) Uani 1 d
C23 C 0.34038(8) 1.2649(2) 0.37566(19) 0.0616(5) Uani 1 d
C24 C 0.37892(8) 1.2222(2) 0.31624(19) 0.0628(5) Uani 1 d
C25 C 0.40028(8) 1.1142(2) 0.3646(2) 0.0647(5) Uani 1 d
H1 H 0.5089(9) 0.389(2) 0.3423(16) 0.062(6) Uiso 1 d
H2 H 0.5603(10) 0.212(2) 0.391(2) 0.084(8) Uiso 1 d
H2C H 0.3736(9) 0.705(2) 0.3289(16) 0.059(6) Uiso 1 d
H3 H 0.5446(10) 0.106(3) 0.533(2) 0.093(9) Uiso 1 d
H4 H 0.4813(9) 0.171(3) 0.635(2) 0.080(8) Uiso 1 d
H11 H 0.3427(8) 0.455(2) 0.7008(17) 0.052(5) Uiso 1 d
H12 H 0.2892(10) 0.624(3) 0.6568(17) 0.072(7) Uiso 1 d
H17 H 0.2468(8) 0.987(2) 0.4127(16) 0.064(6) Uiso 1 d
H18 H 0.2426(7) 1.142(2) 0.2628(15) 0.059(6) Uiso 1 d
H19 H 0.3058(9) 1.078(2) 0.1442(18) 0.059(6) Uiso 1 d
H20 H 0.3526(9) 0.884(2) 0.2121(17) 0.060(6) Uiso 1 d
H21 H 0.3811(8) 1.023(2) 0.4987(19) 0.073(7) Uiso 1 d
H22 H 0.3169(9) 1.188(2) 0.5113(18) 0.064(6) Uiso 1 d
H23 H 0.3201(9) 1.331(3) 0.3642(19) 0.075(7) Uiso 1 d
H24 H 0.3866(9) 1.261(3) 0.255(2) 0.076(7) Uiso 1 d
H25 H 0.4289(9) 1.064(2) 0.3386(16) 0.062(7) Uiso 1 d

loop_
_atom_site_aniso_label
_atom_site_aniso_U_11
_atom_site_aniso_U_22
_atom_site_aniso_U_33
_atom_site_aniso_U_23
_atom_site_aniso_U_13
_atom_site_aniso_U_12
Fe1 0.04083(16) 0.03890(16) 0.04205(17) -0.00601(9) -0.00377(9) 0.00028(9)
O1 0.0744(9) 0.0786(10) 0.0463(8) 0.0172(7) 0.0233(6) 0.0128(8)
O2 0.0814(9) 0.0509(7) 0.0405(6) 0.0055(5) 0.0098(6) -0.0077(7)
N2 0.0515(8) 0.0428(7) 0.0324(7) -0.0033(5) 0.0055(6) -0.0058(6)
N1 0.0558(9) 0.0503(8) 0.0430(8) -0.0059(6) 0.0084(6) -0.0037(7)
C1 0.0533(10) 0.0635(12) 0.0503(10) -0.0019(9) 0.0065(8) -0.0059(9)
C2 0.0562(12) 0.0777(15) 0.0748(15) -0.0032(12) 0.0117(11) 0.0070(11)
C3 0.0638(13) 0.0754(15) 0.0930(18) 0.0143(14) 0.0040(12) 0.0148(12)
C4 0.0655(13) 0.0631(12) 0.0633(13) 0.0124(10) 0.0014(10) -0.0002(10)
C5 0.0496(9) 0.0459(9) 0.0429(9) -0.0020(7) 0.0006(7) -0.0099(7)
C6 0.0465(8) 0.0483(9) 0.0415(8) -0.0051(7) 0.0022(7) -0.0093(7)
C7 0.0573(10) 0.0430(8) 0.0349(8) -0.0031(6) 0.0017(7) -0.0148(7)
C8 0.0521(9) 0.0428(8) 0.0344(8) -0.0031(6) 0.0038(7) -0.0130(7)
C9 0.0476(8) 0.0412(8) 0.0324(7) -0.0042(6) 0.0044(6) -0.0118(7)
C10 0.0512(9) 0.0479(9) 0.0367(8) -0.0006(7) 0.0075(7) -0.0092(7)
C11 0.0649(11) 0.0545(10) 0.0356(9) 0.0033(8) 0.0142(8) -0.0102(9)
C12 0.0609(11) 0.0591(11) 0.0429(10) -0.0002(8) 0.0195(9) -0.0048(9)
C13 0.0500(9) 0.0450(9) 0.0392(9) -0.0069(7) 0.0067(7) -0.0094(7)
C14 0.0500(9) 0.0403(8) 0.0320(7) -0.0046(6) 0.0048(6) -0.0123(7)
C15 0.0507(9) 0.0397(8) 0.0401(8) -0.0086(7) -0.0003(7) -0.0092(7)
C16 0.0514(10) 0.0417(8) 0.0425(9) -0.0103(7) -0.0035(7) -0.0055(7)
C17 0.0428(9) 0.0538(10) 0.0586(11) -0.0151(8) -0.0043(8) -0.0061(8)
C18 0.0501(10) 0.0519(11) 0.0651(12) -0.0109(9) -0.0188(9) 0.0025(8)
C19 0.0767(13) 0.0491(10) 0.0443(10) -0.0043(8) -0.0142(9) 0.0015(9)
C20 0.0670(12) 0.0432(9) 0.0394(9) -0.0065(7) -0.0017(8) 0.0051(8)
C21 0.0630(12) 0.0648(12) 0.0596(12) 0.0020(10) -0.0211(10) -0.0093(10)
C22 0.0661(12) 0.0676(13) 0.0542(12) -0.0224(10) -0.0056(10) -0.0117(10)
C23 0.0640(12) 0.0426(10) 0.0783(15) -0.0150(10) -0.0157(11) -0.0031(9)
C24 0.0578(12) 0.0570(12) 0.0734(14) 0.0039(10) -0.0038(10) -0.0140(9)
C25 0.0436(10) 0.0650(12) 0.0856(15) -0.0012(12) -0.0103(10) -0.0035(9)

loop_
_atom_type_symbol
_atom_type_description
_atom_type_scat_dispersion_real
_atom_type_scat_dispersion_imag
_atom_type_scat_source
C C 0.0033 0.0016 'International Tables Vol C Tables 4.2.6.8 and 6.1.1.4'
H H 0.0000 0.0000 'International Tables Vol C Tables 4.2.6.8 and 6.1.1.4'
N N 0.0061 0.0033 'International Tables Vol C Tables 4.2.6.8 and 6.1.1.4'
O O 0.0106 0.0060 'International Tables Vol C Tables 4.2.6.8 and 6.1.1.4'
Fe Fe 0.3463 0.8444 'International Tables Vol C Tables 4.2.6.8 and 6.1.1.4'

loop_
_geom_angle_atom_site_label_1
_geom_angle_atom_site_label_2
_geom_angle_atom_site_label_3
_geom_angle
C17 Fe1 C16 41.54(8)
C17 Fe1 C18 40.67(9)
C16 Fe1 C18 68.99(8)
C17 Fe1 C25 155.16(10)
C16 Fe1 C25 121.34(9)
C18 Fe1 C25 163.87(10)
C17 Fe1 C22 105.25(9)
C16 Fe1 C22 124.35(9)
C18 Fe1 C22 118.36(9)
C25 Fe1 C22 67.79(10)
C17 Fe1 C21 118.93(9)
C16 Fe1 C21 107.45(8)
C18 Fe1 C21 153.21(10)
C25 Fe1 C21 40.40(10)
C22 Fe1 C21 40.31(10)
C17 Fe1 C23 123.35(9)
C16 Fe1 C23 161.36(9)
C18 Fe1 C23 106.39(9)
C25 Fe1 C23 67.82(10)
C22 Fe1 C23 40.65(10)
C21 Fe1 C23 68.07(9)
C17 Fe1 C24 161.04(9)
C16 Fe1 C24 156.78(9)
C18 Fe1 C24 125.44(9)
C25 Fe1 C24 40.58(10)
C22 Fe1 C24 68.05(10)
C21 Fe1 C24 68.22(10)
C23 Fe1 C24 40.21(10)
C17 Fe1 C20 69.15(8)
C16 Fe1 C20 40.99(7)
C18 Fe1 C20 68.55(8)
C25 Fe1 C20 110.16(9)
C22 Fe1 C20 162.94(9)
C21 Fe1 C20 127.13(9)
C23 Fe1 C20 155.80(9)
C24 Fe1 C20 122.26(9)
C17 Fe1 C19 68.44(9)
C16 Fe1 C19 68.62(8)
C18 Fe1 C19 40.46(9)
C25 Fe1 C19 128.20(10)
C22 Fe1 C19 153.93(9)
C21 Fe1 C19 164.98(10)
C23 Fe1 C19 120.33(9)
C24 Fe1 C19 109.32(10)
C20 Fe1 C19 40.57(8)
C15 N2 C14 107.08(14)
C15 N2 H2C 123.6(16)
C14 N2 H2C 129.2(16)
C15 N1 C13 104.67(15)
C2 C1 C6 120.2(2)
C2 C1 H1 123.8(16)
C6 C1 H1 115.9(16)
C1 C2 C3 120.2(2)
C1 C2 H2 123.1(16)
C3 C2 H2 116.6(16)
C4 C3 C2 120.5(2)
C4 C3 H3 121.7(18)
C2 C3 H3 117.8(18)
C3 C4 C5 120.0(2)
C3 C4 H4 120.2(17)
C5 C4 H4 119.8(17)
C4 C5 C6 119.73(18)
C4 C5 C7 119.26(17)
C6 C5 C7 121.01(16)
C1 C6 C5 119.33(18)
C1 C6 C10 119.77(17)
C5 C6 C10 120.89(16)
O2 C7 C8 121.93(16)
O2 C7 C5 119.65(17)
C8 C7 C5 118.41(14)
C11 C8 C9 120.87(17)
C11 C8 C7 119.01(15)
C9 C8 C7 120.12(15)
C14 C9 C8 116.76(15)
C14 C9 C10 121.71(14)
C8 C9 C10 121.53(16)
O1 C10 C9 120.47(17)
O1 C10 C6 121.66(16)
C9 C10 C6 117.87(14)
C12 C11 C8 121.78(17)
C12 C11 H11 121.5(13)
C8 C11 H11 116.7(13)
C11 C12 C13 118.48(17)
C11 C12 H12 122.8(15)
C13 C12 H12 118.7(15)
N1 C13 C12 129.22(17)
N1 C13 C14 110.70(15)
C12 C13 C14 120.08(18)
N2 C14 C9 133.23(15)
N2 C14 C13 104.74(15)
C9 C14 C13 122.03(15)
N1 C15 N2 112.80(16)
N1 C15 C16 123.05(17)
N2 C15 C16 124.14(16)
C20 C16 C17 107.31(17)
C20 C16 C15 128.12(17)
C17 C16 C15 124.50(17)
C20 C16 Fe1 69.99(10)
C17 C16 Fe1 68.84(10)
C15 C16 Fe1 124.03(12)
C18 C17 C16 107.97(18)
C18 C17 Fe1 70.14(11)
C16 C17 Fe1 69.62(10)
C18 C17 H17 125.7(13)
C16 C17 H17 126.1(13)
Fe1 C17 H17 122.5(13)
C17 C18 C19 108.49(18)
C17 C18 Fe1 69.19(10)
C19 C18 Fe1 70.38(11)
C17 C18 H18 127.4(13)
C19 C18 H18 124.1(13)
Fe1 C18 H18 124.0(13)
C18 C19 C20 108.41(19)
C18 C19 Fe1 69.16(11)
C20 C19 Fe1 69.52(11)
C18 C19 H19 124.6(15)
C20 C19 H19 126.6(15)
Fe1 C19 H19 122.1(15)
C19 C20 C16 107.81(18)
C19 C20 Fe1 69.91(11)
C16 C20 Fe1 69.02(10)
C19 C20 H20 129.3(14)
C16 C20 H20 122.3(14)
Fe1 C20 H20 119.9(14)
C22 C21 C25 107.8(2)
C22 C21 Fe1 69.83(12)
C25 C21 Fe1 69.73(13)
C22 C21 H21 126.3(15)
C25 C21 H21 125.8(15)
Fe1 C21 H21 124.5(15)
C21 C22 C23 108.1(2)
C21 C22 Fe1 69.86(12)
C23 C22 Fe1 69.76(12)
C21 C22 H22 124.1(16)
C23 C22 H22 127.8(16)
Fe1 C22 H22 126.1(15)
C24 C23 C22 108.2(2)
C24 C23 Fe1 70.02(12)
C22 C23 Fe1 69.59(12)
C24 C23 H23 128.1(17)
C22 C23 H23 123.8(17)
Fe1 C23 H23 125.8(18)
C23 C24 C25 107.6(2)
C23 C24 Fe1 69.76(12)
C25 C24 Fe1 69.45(12)
C23 C24 H24 122.4(16)
C25 C24 H24 130.0(16)
Fe1 C24 H24 124.8(16)
C21 C25 C24 108.4(2)
C21 C25 Fe1 69.86(12)
C24 C25 Fe1 69.97(12)
C21 C25 H25 126.7(13)
C24 C25 H25 124.9(13)
Fe1 C25 H25 125.8(14)

loop_
_geom_bond_atom_site_label_1
_geom_bond_atom_site_label_2
_geom_bond_distance
Fe1 C17 2.0196(19)
Fe1 C16 2.0300(18)
Fe1 C18 2.0320(19)
Fe1 C25 2.033(2)
Fe1 C22 2.035(2)
Fe1 C21 2.035(2)
Fe1 C23 2.037(2)
Fe1 C24 2.040(2)
Fe1 C20 2.0428(18)
Fe1 C19 2.048(2)
O1 C10 1.219(2)
O2 C7 1.225(2)
N2 C15 1.371(2)
N2 C14 1.378(2)
N2 H2C 0.84(2)
N1 C15 1.324(2)
N1 C13 1.378(2)
C1 C2 1.370(3)
C1 C6 1.389(3)
C1 H1 0.91(2)
C2 C3 1.382(4)
C2 H2 0.95(3)
C3 C4 1.367(3)
C3 H3 0.94(3)
C4 C5 1.387(3)
C4 H4 0.91(3)
C5 C6 1.397(2)
C5 C7 1.486(2)
C6 C10 1.481(3)
C7 C8 1.475(3)
C8 C11 1.401(3)
C8 C9 1.410(2)
C9 C14 1.393(3)
C9 C10 1.479(2)
C11 C12 1.371(3)
C11 H11 0.90(2)
C12 C13 1.396(3)
C12 H12 0.94(3)
C13 C14 1.407(2)
C15 C16 1.453(3)
C16 C20 1.426(3)
C16 C17 1.436(3)
C17 C18 1.408(3)
C17 H17 0.99(2)
C18 C19 1.411(3)
C18 H18 0.95(2)
C19 C20 1.418(3)
C19 H19 0.90(2)
C20 H20 0.94(2)
C21 C22 1.402(3)
C21 C25 1.405(4)
C21 H21 0.94(3)
C22 C23 1.414(4)
C22 H22 0.90(2)
C23 C24 1.402(4)
C23 H23 0.89(3)
C24 C25 1.413(3)
C24 H24 0.93(3)
C25 H25 1.01(2)
